data_4084877
loop_
_publ_author_name
'Zhang, Min'
'Ni, Xufeng'
'Shen, Zhiquan'

_publ_section_title
;
 Synthesis of Bimetallic Bis(phenolate) N-Heterocyclic Carbene Lanthanide
 Complexes and Their Applications in the Ring-Opening Polymerization
 ofl-Lactide
;
_journal_issue 23
_journal_name_full Organometallics
_journal_page_first 6861
_journal_paper_doi 10.1021/om500930m
_journal_volume 33
_journal_year 2014
_chemical_formula_moiety 'C140 H208 K2 N8 Nd2 O10'
_chemical_formula_sum 'C140 H208 K2 N8 Nd2 O10'
_chemical_formula_weight 2529.82
_chemical_name_systematic
; 
 ? 
;
_space_group_IT_number 2
_symmetry_cell_setting triclinic
_symmetry_space_group_name_Hall '-P 1'
_symmetry_space_group_name_H-M 'P -1'
_atom_sites_solution_hydrogens geom
_atom_sites_solution_primary direct
_atom_sites_solution_secondary difmap
_audit_creation_method SHELXL-97
_cell_angle_alpha 63.773(4)
_cell_angle_beta 71.725(4)
_cell_angle_gamma 80.526(3)
_cell_formula_units_Z 1
_cell_length_a 15.1690(6)
_cell_length_b 15.7988(7)
_cell_length_c 17.6984(7)
_cell_measurement_reflns_used 7874
_cell_measurement_temperature 170(2)
_cell_measurement_theta_max 29.5282
_cell_measurement_theta_min 3.0978
_cell_volume 3611.2(3)
_computing_cell_refinement 'CrysAlis PRO (Agilent Technologies, 2011)'
_computing_data_collection 'CrysAlis PRO'
_computing_data_reduction 'CrysAlis PRO'
_computing_molecular_graphics 'OLEX2 (Dolomanov et al., 2009)'
_computing_publication_material OLEX2
_computing_structure_refinement 'SHELXL-97 (Sheldrick, 2008)'
_computing_structure_solution 'SHELXS-97 (Sheldrick, 2008)'
_diffrn_ambient_temperature 170(2)
_diffrn_detector_area_resol_mean 10.3592
_diffrn_measured_fraction_theta_full 0.997
_diffrn_measured_fraction_theta_max 0.997
_diffrn_measurement_device_type 'Xcalibur, Atlas, Gemini ultra'
_diffrn_measurement_method '\w scans'
_diffrn_radiation_monochromator graphite
_diffrn_radiation_source 'fine-focus sealed tube'
_diffrn_radiation_type MoK\a
_diffrn_radiation_wavelength 0.71073
_diffrn_reflns_av_R_equivalents 0.0485
_diffrn_reflns_av_sigmaI/netI 0.0716
_diffrn_reflns_limit_h_max 18
_diffrn_reflns_limit_h_min -17
_diffrn_reflns_limit_k_max 19
_diffrn_reflns_limit_k_min -18
_diffrn_reflns_limit_l_max 21
_diffrn_reflns_limit_l_min -17
_diffrn_reflns_number 23027
_diffrn_reflns_theta_full 25.35
_diffrn_reflns_theta_max 25.35
_diffrn_reflns_theta_min 3.10
_exptl_absorpt_coefficient_mu 0.823
_exptl_absorpt_correction_T_max 0.8527
_exptl_absorpt_correction_T_min 0.7786
_exptl_absorpt_correction_type multi-scan
_exptl_absorpt_process_details
;
CrysAlis PRO (Agilent Technologies, 2011) 
;
_exptl_crystal_colour colorless
_exptl_crystal_density_diffrn 1.163
_exptl_crystal_density_method 'not measured'
_exptl_crystal_description needle
_exptl_crystal_F_000 1342
_exptl_crystal_size_max 0.32
_exptl_crystal_size_mid 0.26
_exptl_crystal_size_min 0.20
_refine_diff_density_max 1.144
_refine_diff_density_min -0.852
_refine_diff_density_rms 0.099
_refine_ls_extinction_method none
_refine_ls_goodness_of_fit_ref 1.062
_refine_ls_hydrogen_treatment mixed
_refine_ls_matrix_type full
_refine_ls_number_parameters 816
_refine_ls_number_reflns 13199
_refine_ls_number_restraints 156
_refine_ls_restrained_S_all 1.057
_refine_ls_R_factor_all 0.0619
_refine_ls_R_factor_gt 0.0471
_refine_ls_shift/su_max 0.001
_refine_ls_shift/su_mean 0.000
_refine_ls_structure_factor_coef Fsqd
_refine_ls_weighting_details 'calc w=1/[\s^2^(Fo^2^)+(0.0595P)^2^+2.9262P] where P=(Fo^2^+2Fc^2^)/3'
_refine_ls_weighting_scheme calc
_refine_ls_wR_factor_gt 0.1174
_refine_ls_wR_factor_ref 0.1283
_reflns_number_gt 11094
_reflns_number_total 13199
_reflns_threshold_expression >2sigma(I)
_cod_data_source_file om500930m_si_002.cif
_cod_data_source_block 131118_zm_ndntms0924
_cod_depositor_comments
;
The following automatic conversions were performed:

'_symmetry_cell_setting' value 'Triclinic' changed to 'triclinic'
according to
/home/saulius/struct/COD-crude-data--automatic-downloads/rss-feeds/ACS/lib/dictionaries/cif_core.dic
dictionary named 'cif_core.dic' version 2.4.2 from 2011-04-26.

Automatic conversion script
Id: cif_fix_values 2935 2014-11-11 08:27:57Z andrius 

 Adding full bibliography for 4084876--4084881.cif.
;
_cod_database_code 4084877

loop_
_symmetry_equiv_pos_as_xyz
'x, y, z'
'-x, -y, -z'

loop_
_atom_site_label
_atom_site_type_symbol
_atom_site_fract_x
_atom_site_fract_y
_atom_site_fract_z
_atom_site_U_iso_or_equiv
_atom_site_adp_type
_atom_site_occupancy
_atom_site_symmetry_multiplicity
_atom_site_calc_flag
_atom_site_refinement_flags
_atom_site_disorder_assembly
_atom_site_disorder_group
Nd1 Nd 0.302536(14) 0.442590(14) 0.361016(13) 0.02179(8) Uani 1 1 d . . .
K1 K 0.40240(19) 0.20083(17) 0.47728(17) 0.0386(3) Uani 0.3915(16) 1 d P A 1
K1A K 0.23652(12) 0.66769(11) 0.19015(11) 0.0386(3) Uani 0.6085(16) 1 d P A 2
O1 O 0.2165(6) 0.8459(5) 0.0963(5) 0.0857(14) Uani 0.6085(16) 1 d PU . .
O2 O 0.4919(10) 0.0389(8) 0.4936(9) 0.071(2) Uani 0.3915(16) 1 d PU A -1
O3 O 0.3655(2) 0.59096(18) 0.28854(19) 0.0306(7) Uani 1 1 d . A .
O5 O 0.44624(18) 0.37619(19) 0.33018(18) 0.0271(6) Uani 1 1 d . A .
O6 O 0.21294(19) 0.4661(2) 0.27081(18) 0.0306(7) Uani 1 1 d . A .
O7 O 0.2268(2) 0.3093(2) 0.46227(18) 0.0349(7) Uani 1 1 d . A .
N1 N 0.1802(2) 0.6378(3) 0.4100(2) 0.0348(8) Uani 1 1 d . A .
N2 N 0.0827(3) 0.5747(3) 0.3858(2) 0.0351(9) Uani 1 1 d . A .
N3 N 0.3169(2) 0.3368(3) 0.5850(2) 0.0326(8) Uani 1 1 d . A .
N4 N 0.4506(2) 0.3902(2) 0.4994(2) 0.0287(8) Uani 1 1 d . A .
C1 C 0.1886(3) 0.2375(3) 0.5363(3) 0.0291(9) Uani 1 1 d . . .
C2 C 0.1504(3) 0.1604(3) 0.5375(3) 0.0318(10) Uani 1 1 d . A .
C3 C 0.1132(3) 0.0878(3) 0.6191(3) 0.0382(11) Uani 1 1 d . . .
H3 H 0.0879 0.0360 0.6201 0.046 Uiso 1 1 calc R A .
C4 C 0.1108(3) 0.0867(3) 0.6982(3) 0.0393(11) Uani 1 1 d . A .
C5 C 0.1476(3) 0.1629(3) 0.6956(3) 0.0377(11) Uani 1 1 d . . .
H5 H 0.1467 0.1643 0.7489 0.045 Uiso 1 1 calc R A .
C6 C 0.1859(3) 0.2375(3) 0.6167(3) 0.0309(9) Uani 1 1 d . A .
C7 C 0.2168(3) 0.3238(3) 0.6161(3) 0.0339(10) Uani 1 1 d . . .
H7A H 0.1865 0.3803 0.5787 0.041 Uiso 1 1 calc R A .
H7B H 0.1947 0.3202 0.6763 0.041 Uiso 1 1 calc R . .
C8 C 0.3786(3) 0.2841(4) 0.6409(3) 0.0458(12) Uani 1 1 d . . .
H8A H 0.3741 0.2152 0.6619 0.055 Uiso 1 1 calc R A .
H8B H 0.3644 0.2998 0.6919 0.055 Uiso 1 1 calc R . .
C9 C 0.4746(3) 0.3181(3) 0.5790(3) 0.0384(11) Uani 1 1 d . A .
H9A H 0.5072 0.3459 0.6027 0.046 Uiso 1 1 calc R . .
H9B H 0.5136 0.2660 0.5675 0.046 Uiso 1 1 calc R . .
C10 C 0.3601(3) 0.3974(3) 0.5048(3) 0.0284(9) Uani 1 1 d . . .
C11 C 0.5217(3) 0.4415(3) 0.4206(3) 0.0296(9) Uani 1 1 d . . .
H11A H 0.5648 0.4671 0.4368 0.036 Uiso 1 1 calc R A .
H11B H 0.4915 0.4959 0.3809 0.036 Uiso 1 1 calc R . .
C12 C 0.5774(3) 0.3851(3) 0.3715(3) 0.0252(9) Uani 1 1 d . A .
C13 C 0.6722(3) 0.3670(3) 0.3667(3) 0.0282(9) Uani 1 1 d . . .
H13 H 0.6980 0.3872 0.3984 0.034 Uiso 1 1 calc R A .
C14 C 0.7295(3) 0.3211(3) 0.3179(3) 0.0267(9) Uani 1 1 d . A .
C15 C 0.6882(3) 0.2934(3) 0.2724(3) 0.0275(9) Uani 1 1 d . . .
H15 H 0.7260 0.2610 0.2387 0.033 Uiso 1 1 calc R A .
C16 C 0.5945(3) 0.3105(3) 0.2735(3) 0.0237(8) Uani 1 1 d . A .
C17 C 0.5367(3) 0.3567(3) 0.3248(3) 0.0231(8) Uani 1 1 d . . .
C18 C 0.1479(3) 0.1574(3) 0.4528(3) 0.0359(10) Uani 1 1 d . . .
C19 C 0.1018(5) 0.0689(4) 0.4699(4) 0.0633(17) Uani 1 1 d . A .
H19A H 0.1361 0.0125 0.5010 0.095 Uiso 1 1 calc R . .
H19B H 0.1024 0.0698 0.4140 0.095 Uiso 1 1 calc R . .
H19C H 0.0375 0.0678 0.5057 0.095 Uiso 1 1 calc R . .
C20 C 0.0928(3) 0.2432(3) 0.4037(3) 0.0434(12) Uani 1 1 d . A .
H20A H 0.0292 0.2426 0.4406 0.065 Uiso 1 1 calc R . .
H20B H 0.0914 0.2410 0.3496 0.065 Uiso 1 1 calc R . .
H20C H 0.1224 0.3010 0.3894 0.065 Uiso 1 1 calc R . .
C21 C 0.2468(3) 0.1575(4) 0.3939(3) 0.0458(12) Uani 1 1 d . A .
H1A H 0.2774 0.2149 0.3792 0.069 Uiso 1 1 calc R . .
H21A H 0.2441 0.1557 0.3401 0.069 Uiso 1 1 calc R . .
H21B H 0.2821 0.1020 0.4249 0.069 Uiso 1 1 calc R . .
C22 C 0.0719(4) 0.0022(4) 0.7852(3) 0.0558(15) Uani 1 1 d . . .
C23 C -0.0066(5) -0.0439(5) 0.7806(4) 0.089(2) Uani 1 1 d . A .
H23A H -0.0565 0.0031 0.7660 0.134 Uiso 1 1 calc R . .
H23B H -0.0308 -0.0961 0.8374 0.134 Uiso 1 1 calc R . .
H23C H 0.0175 -0.0682 0.7354 0.134 Uiso 1 1 calc R . .
C24 C 0.0365(5) 0.0314(4) 0.8615(4) 0.075(2) Uani 1 1 d . A .
H24A H 0.0888 0.0510 0.8708 0.113 Uiso 1 1 calc R . .
H24B H 0.0068 -0.0221 0.9146 0.113 Uiso 1 1 calc R . .
H24C H -0.0087 0.0841 0.8479 0.113 Uiso 1 1 calc R . .
C25 C 0.1513(5) -0.0718(4) 0.8029(4) 0.078(2) Uani 1 1 d . A .
H25A H 0.1748 -0.0912 0.7545 0.117 Uiso 1 1 calc R . .
H25B H 0.1281 -0.1268 0.8576 0.117 Uiso 1 1 calc R . .
H25C H 0.2015 -0.0444 0.8079 0.117 Uiso 1 1 calc R . .
C26 C 0.8329(3) 0.2982(3) 0.3147(3) 0.0338(10) Uani 1 1 d . . .
C27 C 0.8431(4) 0.1954(4) 0.3793(4) 0.0539(14) Uani 1 1 d . A .
H27A H 0.8074 0.1876 0.4386 0.081 Uiso 1 1 calc R . .
H27B H 0.9087 0.1797 0.3775 0.081 Uiso 1 1 calc R . .
H27C H 0.8195 0.1535 0.3631 0.081 Uiso 1 1 calc R . .
C28 C 0.8913(3) 0.3108(4) 0.2226(3) 0.0498(13) Uani 1 1 d . A .
H28A H 0.8712 0.2667 0.2064 0.075 Uiso 1 1 calc R . .
H28B H 0.9569 0.2980 0.2217 0.075 Uiso 1 1 calc R . .
H28C H 0.8829 0.3756 0.1807 0.075 Uiso 1 1 calc R . .
C29 C 0.8716(3) 0.3639(4) 0.3391(3) 0.0423(12) Uani 1 1 d . A .
H29A H 0.8575 0.4297 0.3030 0.063 Uiso 1 1 calc R . .
H29B H 0.9390 0.3537 0.3287 0.063 Uiso 1 1 calc R . .
H29C H 0.8429 0.3502 0.4010 0.063 Uiso 1 1 calc R . .
C30 C 0.4748(3) 0.2225(3) 0.2650(3) 0.0411(11) Uani 1 1 d . A .
H30A H 0.4955 0.1616 0.3048 0.062 Uiso 1 1 calc R . .
H30B H 0.4495 0.2126 0.2249 0.062 Uiso 1 1 calc R . .
H1B H 0.4265 0.2512 0.2990 0.062 Uiso 1 1 calc R . .
C31 C 0.5269(3) 0.3800(3) 0.1462(3) 0.0385(11) Uani 1 1 d . A .
H31A H 0.4786 0.4118 0.1772 0.058 Uiso 1 1 calc R . .
H31B H 0.5022 0.3668 0.1077 0.058 Uiso 1 1 calc R . .
H31C H 0.5804 0.4207 0.1112 0.058 Uiso 1 1 calc R . .
C32 C 0.6303(3) 0.2390(4) 0.1618(3) 0.0427(12) Uani 1 1 d . A .
H32A H 0.6823 0.2811 0.1236 0.064 Uiso 1 1 calc R . .
H32B H 0.6028 0.2240 0.1261 0.064 Uiso 1 1 calc R . .
H32C H 0.6530 0.1807 0.2031 0.064 Uiso 1 1 calc R . .
C33 C 0.5570(3) 0.2879(3) 0.2123(3) 0.0297(9) Uani 1 1 d . . .
C34 C 0.1449(3) 0.5000(3) 0.2312(3) 0.0237(8) Uani 1 1 d . . .
C35 C 0.1548(3) 0.5094(3) 0.1456(3) 0.0278(9) Uani 1 1 d . A .
C36 C 0.0849(3) 0.5587(3) 0.1052(3) 0.0301(9) Uani 1 1 d . . .
H36 H 0.0927 0.5663 0.0472 0.036 Uiso 1 1 calc R A .
C37 C 0.0044(3) 0.5975(3) 0.1444(3) 0.0298(9) Uani 1 1 d . A .
C38 C -0.0076(3) 0.5791(3) 0.2314(3) 0.0291(9) Uani 1 1 d . . .
H38 H -0.0632 0.6007 0.2619 0.035 Uiso 1 1 calc R A .
C39 C 0.0595(3) 0.5299(3) 0.2753(3) 0.0269(9) Uani 1 1 d . A .
C40 C 0.0415(3) 0.5076(3) 0.3711(3) 0.0348(10) Uani 1 1 d . . .
H40A H -0.0264 0.5074 0.3980 0.042 Uiso 1 1 calc R A .
H40B H 0.0670 0.4434 0.4008 0.042 Uiso 1 1 calc R . .
C41 C 0.0374(3) 0.6661(4) 0.3791(4) 0.0461(12) Uani 1 1 d . . .
H41A H -0.0214 0.6582 0.4259 0.055 Uiso 1 1 calc R A .
H41B H 0.0246 0.7027 0.3214 0.055 Uiso 1 1 calc R . .
C42 C 0.1095(4) 0.7138(4) 0.3900(4) 0.0481(13) Uani 1 1 d . A .
H42A H 0.1352 0.7693 0.3356 0.058 Uiso 1 1 calc R . .
H42B H 0.0830 0.7335 0.4387 0.058 Uiso 1 1 calc R . .
C43 C 0.1644(3) 0.5604(3) 0.4046(3) 0.0293(9) Uani 1 1 d . . .
C44 C 0.2674(3) 0.6537(3) 0.4195(3) 0.0320(10) Uani 1 1 d . . .
H44A H 0.2985 0.5917 0.4457 0.038 Uiso 1 1 calc R A .
H44B H 0.2532 0.6836 0.4609 0.038 Uiso 1 1 calc R . .
C45 C 0.3342(3) 0.7146(3) 0.3353(3) 0.0297(9) Uani 1 1 d . A .
C46 C 0.3482(3) 0.8060(3) 0.3214(3) 0.0404(11) Uani 1 1 d . . .
H46 H 0.3112 0.8303 0.3621 0.048 Uiso 1 1 calc R A .
C47 C 0.4143(4) 0.8617(3) 0.2502(4) 0.0459(13) Uani 1 1 d . A .
C48 C 0.4670(3) 0.8230(3) 0.1929(3) 0.0402(11) Uani 1 1 d . . .
H48 H 0.5136 0.8606 0.1440 0.048 Uiso 1 1 calc R A .
C49 C 0.4564(3) 0.7321(3) 0.2022(3) 0.0286(9) Uani 1 1 d . A .
C50 C 0.3853(3) 0.6770(3) 0.2749(3) 0.0281(9) Uani 1 1 d . . .
C51 C 0.2402(3) 0.4674(3) 0.0981(3) 0.0337(10) Uani 1 1 d . . .
C52 C 0.3272(3) 0.5177(3) 0.0808(3) 0.0380(11) Uani 1 1 d . A .
H52A H 0.3199 0.5854 0.0456 0.057 Uiso 1 1 calc R . .
H52B H 0.3815 0.4919 0.0491 0.057 Uiso 1 1 calc R . .
H1AA H 0.3360 0.5080 0.1367 0.057 Uiso 1 1 calc R . .
C53 C 0.2518(4) 0.3612(3) 0.1533(3) 0.0484(13) Uani 1 1 d . A .
H53A H 0.2562 0.3512 0.2107 0.073 Uiso 1 1 calc R . .
H53B H 0.3086 0.3364 0.1234 0.073 Uiso 1 1 calc R . .
H53C H 0.1982 0.3284 0.1608 0.073 Uiso 1 1 calc R . .
C54 C 0.2334(3) 0.4789(4) 0.0089(3) 0.0473(13) Uani 1 1 d . A .
H54A H 0.1784 0.4471 0.0176 0.071 Uiso 1 1 calc R . .
H54B H 0.2892 0.4507 -0.0187 0.071 Uiso 1 1 calc R . .
H54C H 0.2284 0.5461 -0.0291 0.071 Uiso 1 1 calc R . .
C55 C -0.0675(3) 0.6577(3) 0.0955(3) 0.0366(10) Uani 1 1 d . . .
C56 C -0.0722(5) 0.7568(4) 0.0916(4) 0.0644(17) Uani 1 1 d . A .
H56A H -0.0862 0.7527 0.1511 0.097 Uiso 1 1 calc R . .
H56B H -0.1211 0.7945 0.0645 0.097 Uiso 1 1 calc R . .
H56C H -0.0124 0.7867 0.0568 0.097 Uiso 1 1 calc R . .
C57 C -0.1633(4) 0.6151(4) 0.1429(4) 0.0612(16) Uani 1 1 d . A .
H57A H -0.1603 0.5508 0.1468 0.092 Uiso 1 1 calc R . .
H57B H -0.2078 0.6538 0.1103 0.092 Uiso 1 1 calc R . .
H57C H -0.1832 0.6131 0.2019 0.092 Uiso 1 1 calc R . .
C58 C -0.0418(4) 0.6660(4) 0.0015(3) 0.0572(15) Uani 1 1 d . A .
H58A H 0.0194 0.6936 -0.0305 0.086 Uiso 1 1 calc R . .
H58B H -0.0883 0.7064 -0.0278 0.086 Uiso 1 1 calc R . .
H58C H -0.0403 0.6031 0.0028 0.086 Uiso 1 1 calc R . .
C59 C 0.4296(6) 0.9625(4) 0.2346(5) 0.0831(16) Uani 1 1 d U . .
C60 C 0.3371(11) 1.0216(8) 0.2298(11) 0.0871(17) Uani 0.511(6) 1 d PU A 1
H60A H 0.3159 1.0219 0.1827 0.131 Uiso 0.511(6) 1 calc PR A 1
H60B H 0.3472 1.0865 0.2179 0.131 Uiso 0.511(6) 1 calc PR A 1
H60C H 0.2899 0.9935 0.2857 0.131 Uiso 0.511(6) 1 calc PR A 1
C61 C 0.4441(12) 0.9594(8) 0.3178(11) 0.0851(17) Uani 0.511(6) 1 d PU A 1
H61A H 0.3882 0.9362 0.3664 0.128 Uiso 0.511(6) 1 calc PR A 1
H61B H 0.4562 1.0230 0.3080 0.128 Uiso 0.511(6) 1 calc PR A 1
H61C H 0.4972 0.9171 0.3321 0.128 Uiso 0.511(6) 1 calc PR A 1
C62 C 0.4981(12) 1.0140(8) 0.1571(11) 0.0875(17) Uani 0.511(6) 1 d PU A 1
H62A H 0.5600 0.9885 0.1638 0.131 Uiso 0.511(6) 1 calc PR A 1
H62B H 0.4929 1.0806 0.1469 0.131 Uiso 0.511(6) 1 calc PR A 1
H62C H 0.4887 1.0083 0.1073 0.131 Uiso 0.511(6) 1 calc PR A 1
C63 C 0.5214(3) 0.6927(3) 0.1388(3) 0.0355(10) Uani 1 1 d . . .
C64 C 0.5980(4) 0.7621(4) 0.0696(3) 0.0536(14) Uani 1 1 d . A .
H64A H 0.5691 0.8214 0.0359 0.080 Uiso 1 1 calc R . .
H64B H 0.6371 0.7343 0.0299 0.080 Uiso 1 1 calc R . .
H64C H 0.6362 0.7744 0.0989 0.080 Uiso 1 1 calc R . .
C65 C 0.5701(3) 0.6004(3) 0.1889(3) 0.0398(11) Uani 1 1 d . A .
H65A H 0.6065 0.6128 0.2197 0.060 Uiso 1 1 calc R . .
H65B H 0.6113 0.5760 0.1475 0.060 Uiso 1 1 calc R . .
H65C H 0.5233 0.5537 0.2314 0.060 Uiso 1 1 calc R . .
C66 C 0.4667(4) 0.6728(4) 0.0888(3) 0.0530(14) Uani 1 1 d . A .
H1AB H 0.4210 0.6245 0.1303 0.079 Uiso 1 1 calc R . .
H66A H 0.5096 0.6502 0.0467 0.079 Uiso 1 1 calc R . .
H66B H 0.4346 0.7309 0.0575 0.079 Uiso 1 1 calc R . .
C67 C 0.2485(9) 0.9057(8) 0.1100(8) 0.0858(15) Uani 0.6085(16) 1 d PU A .
H67A H 0.3029 0.8765 0.1332 0.103 Uiso 0.6085(16) 1 calc PR . .
H67B H 0.2006 0.9207 0.1556 0.103 Uiso 0.6085(16) 1 calc PR . .
C68 C 0.2770(9) 0.9949(8) 0.0315(8) 0.0866(15) Uani 0.6085(16) 1 d PU . .
H68A H 0.2484 1.0508 0.0424 0.104 Uiso 0.6085(16) 1 calc PR A .
H68B H 0.3454 1.0002 0.0105 0.104 Uiso 0.6085(16) 1 calc PR . .
C69 C 0.2401(9) 0.9821(8) -0.0288(8) 0.0868(15) Uani 0.6085(16) 1 d PU A .
H69A H 0.1858 1.0254 -0.0393 0.104 Uiso 0.6085(16) 1 calc PR . .
H69B H 0.2879 0.9966 -0.0855 0.104 Uiso 0.6085(16) 1 calc PR . .
C70 C 0.2134(9) 0.8872(8) 0.0080(8) 0.0858(15) Uani 0.6085(16) 1 d PU A .
H70A H 0.1498 0.8849 0.0050 0.103 Uiso 0.6085(16) 1 calc PR . .
H70B H 0.2564 0.8526 -0.0245 0.103 Uiso 0.6085(16) 1 calc PR . .
C71 C 0.5936(14) 0.0369(12) 0.4538(12) 0.071(2) Uani 0.3915(16) 1 d PU A -1
H71A H 0.6122 0.0983 0.4036 0.085 Uiso 0.3915(16) 1 calc PR A -1
H71B H 0.6267 0.0267 0.4974 0.085 Uiso 0.3915(16) 1 calc PR A -1
C72 C 0.6182(13) -0.0364(10) 0.4251(11) 0.071(2) Uani 0.3915(16) 1 d PU A -1
H72A H 0.6824 -0.0605 0.4268 0.085 Uiso 0.3915(16) 1 calc PR A -1
H72B H 0.6136 -0.0139 0.3645 0.085 Uiso 0.3915(16) 1 calc PR A -1
C73 C 0.5497(13) -0.1115(11) 0.4878(10) 0.071(2) Uani 0.3915(16) 1 d PU A -1
H73A H 0.5714 -0.1557 0.5394 0.085 Uiso 0.3915(16) 1 calc PR A -1
H73B H 0.5356 -0.1474 0.4593 0.085 Uiso 0.3915(16) 1 calc PR A -1
C74 C 0.4636(15) -0.0485(14) 0.5129(15) 0.071(2) Uani 0.3915(16) 1 d PU A -1
H74A H 0.4186 -0.0410 0.4801 0.085 Uiso 0.3915(16) 1 calc PR A -1
H74B H 0.4323 -0.0799 0.5762 0.085 Uiso 0.3915(16) 1 calc PR A -1
C62A C 0.4354(13) 1.0316(8) 0.1401(11) 0.0875(17) Uani 0.489(6) 1 d P A 2
H62D H 0.4879 1.0132 0.1008 0.131 Uiso 0.489(6) 1 calc PR A 2
H62E H 0.4441 1.0954 0.1322 0.131 Uiso 0.489(6) 1 calc PR A 2
H62F H 0.3777 1.0306 0.1266 0.131 Uiso 0.489(6) 1 calc PR A 2
C60A C 0.3679(12) 0.9943(8) 0.3010(11) 0.0871(17) Uani 0.489(6) 1 d P A 2
H60D H 0.3034 0.9971 0.2995 0.131 Uiso 0.489(6) 1 calc PR A 2
H60E H 0.3857 1.0570 0.2884 0.131 Uiso 0.489(6) 1 calc PR A 2
H60F H 0.3738 0.9497 0.3592 0.131 Uiso 0.489(6) 1 calc PR A 2
C61A C 0.5269(12) 0.9647(8) 0.2457(12) 0.0851(17) Uani 0.489(6) 1 d P A 2
H61D H 0.5288 0.9214 0.3055 0.128 Uiso 0.489(6) 1 calc PR A 2
H61E H 0.5385 1.0289 0.2347 0.128 Uiso 0.489(6) 1 calc PR A 2
H61F H 0.5747 0.9451 0.2039 0.128 Uiso 0.489(6) 1 calc PR A 2

loop_
_atom_site_aniso_label
_atom_site_aniso_U_11
_atom_site_aniso_U_22
_atom_site_aniso_U_33
_atom_site_aniso_U_23
_atom_site_aniso_U_13
_atom_site_aniso_U_12
Nd1 0.01984(12) 0.02113(12) 0.02488(13) -0.01024(9) -0.00711(9) 0.00215(8)
K1 0.0434(8) 0.0280(7) 0.0421(8) -0.0086(6) -0.0185(7) 0.0011(6)
K1A 0.0434(8) 0.0280(7) 0.0421(8) -0.0086(6) -0.0185(7) 0.0011(6)
O1 0.097(3) 0.076(3) 0.085(3) -0.021(3) -0.049(3) 0.003(3)
O2 0.109(6) 0.054(3) 0.067(4) -0.027(3) -0.061(4) 0.032(4)
O3 0.0298(16) 0.0238(14) 0.0395(17) -0.0178(13) -0.0032(13) -0.0027(12)
O5 0.0178(14) 0.0353(16) 0.0354(16) -0.0216(13) -0.0090(12) 0.0045(12)
O6 0.0243(15) 0.0415(17) 0.0293(16) -0.0161(14) -0.0124(13) 0.0041(13)
O7 0.0400(18) 0.0332(16) 0.0281(16) -0.0054(13) -0.0089(14) -0.0146(14)
N1 0.029(2) 0.040(2) 0.039(2) -0.0208(18) -0.0109(17) 0.0091(16)
N2 0.030(2) 0.052(2) 0.033(2) -0.0282(19) -0.0137(16) 0.0136(17)
N3 0.030(2) 0.037(2) 0.029(2) -0.0108(17) -0.0114(16) 0.0000(16)
N4 0.0230(18) 0.0362(19) 0.033(2) -0.0212(17) -0.0094(15) 0.0056(15)
C1 0.023(2) 0.025(2) 0.031(2) -0.0050(18) -0.0065(18) 0.0009(17)
C2 0.026(2) 0.028(2) 0.037(3) -0.010(2) -0.0074(19) -0.0013(18)
C3 0.043(3) 0.025(2) 0.038(3) -0.009(2) -0.005(2) -0.003(2)
C4 0.041(3) 0.026(2) 0.035(3) -0.004(2) -0.003(2) 0.004(2)
C5 0.037(3) 0.038(3) 0.028(2) -0.010(2) -0.003(2) 0.006(2)
C6 0.026(2) 0.029(2) 0.033(2) -0.0117(19) -0.0062(18) 0.0045(18)
C7 0.030(2) 0.037(2) 0.031(2) -0.014(2) -0.0051(19) 0.0048(19)
C8 0.045(3) 0.060(3) 0.030(3) -0.012(2) -0.019(2) 0.005(2)
C9 0.035(3) 0.048(3) 0.042(3) -0.023(2) -0.022(2) 0.008(2)
C10 0.026(2) 0.029(2) 0.035(2) -0.0197(19) -0.0080(18) 0.0031(18)
C11 0.022(2) 0.033(2) 0.044(3) -0.024(2) -0.0114(19) -0.0005(18)
C12 0.026(2) 0.024(2) 0.026(2) -0.0123(17) -0.0056(17) 0.0000(17)
C13 0.026(2) 0.031(2) 0.029(2) -0.0122(19) -0.0087(18) -0.0033(18)
C14 0.021(2) 0.027(2) 0.028(2) -0.0078(18) -0.0071(17) -0.0002(17)
C15 0.024(2) 0.028(2) 0.031(2) -0.0149(18) -0.0062(18) 0.0038(17)
C16 0.021(2) 0.024(2) 0.028(2) -0.0129(17) -0.0060(16) 0.0009(16)
C17 0.021(2) 0.0203(19) 0.028(2) -0.0102(17) -0.0070(17) 0.0018(16)
C18 0.033(2) 0.037(2) 0.037(3) -0.014(2) -0.005(2) -0.011(2)
C19 0.091(5) 0.048(3) 0.056(4) -0.017(3) -0.018(3) -0.033(3)
C20 0.034(3) 0.052(3) 0.046(3) -0.018(2) -0.017(2) -0.001(2)
C21 0.046(3) 0.053(3) 0.047(3) -0.028(3) -0.015(2) 0.006(2)
C22 0.074(4) 0.036(3) 0.036(3) -0.005(2) 0.001(3) -0.006(3)
C23 0.095(5) 0.071(4) 0.064(4) 0.005(4) 0.000(4) -0.047(4)
C24 0.106(5) 0.046(3) 0.036(3) -0.005(3) 0.015(3) -0.012(3)
C25 0.123(6) 0.038(3) 0.045(4) 0.001(3) -0.020(4) 0.014(3)
C26 0.021(2) 0.040(2) 0.038(3) -0.014(2) -0.0096(19) 0.0049(19)
C27 0.034(3) 0.049(3) 0.071(4) -0.015(3) -0.024(3) 0.009(2)
C28 0.025(2) 0.073(4) 0.055(3) -0.035(3) -0.006(2) 0.003(2)
C29 0.023(2) 0.057(3) 0.050(3) -0.021(3) -0.015(2) -0.001(2)
C30 0.037(3) 0.044(3) 0.056(3) -0.033(2) -0.012(2) -0.006(2)
C31 0.037(3) 0.052(3) 0.029(2) -0.020(2) -0.012(2) 0.004(2)
C32 0.037(3) 0.056(3) 0.052(3) -0.040(3) -0.014(2) 0.010(2)
C33 0.026(2) 0.035(2) 0.036(2) -0.022(2) -0.0091(19) 0.0019(18)
C34 0.022(2) 0.028(2) 0.026(2) -0.0142(18) -0.0070(17) -0.0030(17)
C35 0.022(2) 0.034(2) 0.028(2) -0.0143(19) -0.0057(17) -0.0015(17)
C36 0.032(2) 0.037(2) 0.027(2) -0.0157(19) -0.0105(19) -0.0042(19)
C37 0.023(2) 0.036(2) 0.034(2) -0.015(2) -0.0142(18) -0.0001(18)
C38 0.020(2) 0.037(2) 0.032(2) -0.016(2) -0.0068(17) -0.0020(18)
C39 0.024(2) 0.035(2) 0.025(2) -0.0132(18) -0.0076(17) -0.0042(18)
C40 0.022(2) 0.052(3) 0.028(2) -0.018(2) -0.0035(18) 0.003(2)
C41 0.034(3) 0.057(3) 0.056(3) -0.035(3) -0.018(2) 0.022(2)
C42 0.045(3) 0.057(3) 0.059(3) -0.040(3) -0.025(3) 0.023(2)
C43 0.027(2) 0.037(2) 0.024(2) -0.0141(19) -0.0065(17) 0.0046(18)
C44 0.038(3) 0.037(2) 0.031(2) -0.022(2) -0.016(2) 0.010(2)
C45 0.033(2) 0.029(2) 0.034(2) -0.0154(19) -0.0178(19) 0.0058(18)
C46 0.045(3) 0.033(2) 0.054(3) -0.026(2) -0.021(2) 0.011(2)
C47 0.057(3) 0.022(2) 0.067(4) -0.020(2) -0.029(3) 0.006(2)
C48 0.045(3) 0.021(2) 0.054(3) -0.014(2) -0.016(2) 0.001(2)
C49 0.027(2) 0.025(2) 0.035(2) -0.0112(19) -0.0117(19) -0.0005(17)
C50 0.029(2) 0.024(2) 0.036(2) -0.0148(19) -0.0132(19) 0.0023(17)
C51 0.031(2) 0.043(3) 0.036(3) -0.026(2) -0.011(2) 0.006(2)
C52 0.031(2) 0.055(3) 0.029(2) -0.018(2) -0.0073(19) -0.004(2)
C53 0.047(3) 0.049(3) 0.055(3) -0.033(3) -0.010(3) 0.005(2)
C54 0.036(3) 0.079(4) 0.044(3) -0.043(3) -0.010(2) 0.002(3)
C55 0.033(2) 0.041(3) 0.038(3) -0.013(2) -0.018(2) 0.004(2)
C56 0.080(4) 0.048(3) 0.075(4) -0.024(3) -0.045(4) 0.015(3)
C57 0.034(3) 0.082(4) 0.062(4) -0.018(3) -0.028(3) 0.005(3)
C58 0.055(3) 0.074(4) 0.048(3) -0.023(3) -0.033(3) 0.014(3)
C59 0.117(4) 0.029(2) 0.120(4) -0.036(2) -0.045(3) -0.006(2)
C60 0.119(4) 0.031(2) 0.123(4) -0.034(2) -0.043(3) -0.004(2)
C61 0.118(4) 0.030(2) 0.122(4) -0.035(2) -0.045(3) -0.006(2)
C62 0.119(4) 0.031(2) 0.123(4) -0.033(2) -0.044(3) -0.006(2)
C63 0.035(3) 0.031(2) 0.039(3) -0.014(2) -0.006(2) -0.006(2)
C64 0.053(3) 0.045(3) 0.046(3) -0.011(3) 0.003(3) -0.015(3)
C65 0.036(3) 0.037(3) 0.044(3) -0.021(2) -0.001(2) 0.001(2)
C66 0.056(3) 0.068(4) 0.042(3) -0.027(3) -0.011(3) -0.011(3)
C67 0.097(3) 0.076(3) 0.085(3) -0.021(3) -0.049(3) 0.002(3)
C68 0.098(3) 0.077(3) 0.086(3) -0.020(3) -0.048(3) 0.002(3)
C69 0.098(3) 0.077(3) 0.086(3) -0.020(3) -0.048(3) 0.002(3)
C70 0.098(3) 0.076(3) 0.085(3) -0.021(3) -0.049(3) 0.003(3)
C71 0.109(6) 0.054(3) 0.066(4) -0.027(3) -0.061(4) 0.032(4)
C72 0.109(6) 0.054(3) 0.067(4) -0.027(3) -0.061(4) 0.032(4)
C73 0.109(6) 0.054(3) 0.066(4) -0.027(3) -0.061(4) 0.032(4)
C74 0.109(6) 0.054(3) 0.067(4) -0.027(3) -0.061(4) 0.032(4)
C62A 0.119(4) 0.031(2) 0.123(4) -0.033(2) -0.044(3) -0.006(2)
C60A 0.119(4) 0.031(2) 0.123(4) -0.034(2) -0.043(3) -0.004(2)
C61A 0.118(4) 0.030(2) 0.122(4) -0.035(2) -0.045(3) -0.006(2)

loop_
_atom_type_symbol
_atom_type_description
_atom_type_scat_dispersion_real
_atom_type_scat_dispersion_imag
_atom_type_scat_source
C C 0.0033 0.0016 'International Tables Vol C Tables 4.2.6.8 and 6.1.1.4'
H H 0.0000 0.0000 'International Tables Vol C Tables 4.2.6.8 and 6.1.1.4'
K K 0.2009 0.2494 'International Tables Vol C Tables 4.2.6.8 and 6.1.1.4'
N N 0.0061 0.0033 'International Tables Vol C Tables 4.2.6.8 and 6.1.1.4'
Nd Nd -0.1943 3.0179 'International Tables Vol C Tables 4.2.6.8 and 6.1.1.4'
O O 0.0106 0.0060 'International Tables Vol C Tables 4.2.6.8 and 6.1.1.4'

loop_
_geom_angle_atom_site_label_1
_geom_angle_atom_site_label_2
_geom_angle_atom_site_label_3
_geom_angle
O7 Nd1 O5 98.17(11)
O7 Nd1 O6 91.01(10)
O5 Nd1 O6 116.63(10)
O7 Nd1 O3 164.51(10)
O5 Nd1 O3 90.12(10)
O6 Nd1 O3 96.96(10)
O7 Nd1 K1A 134.31(8)
O5 Nd1 K1A 119.34(8)
O6 Nd1 K1A 50.44(8)
O3 Nd1 K1A 48.20(8)
O7 Nd1 K1 51.17(9)
O5 Nd1 K1 48.55(8)
O6 Nd1 K1 120.92(8)
O3 Nd1 K1 132.12(8)
K1A Nd1 K1 163.70(5)
O2 K1 O5 125.7(3)
O2 K1 O7 146.0(3)
O5 K1 O7 72.81(9)
O2 K1 Nd1 157.0(3)
O5 K1 Nd1 36.89(6)
O7 K1 Nd1 36.91(6)
O1 K1A O3 124.18(18)
O1 K1A O6 161.29(19)
O3 K1A O6 74.51(8)
O1 K1A Nd1 160.74(18)
O3 K1A Nd1 38.12(6)
O6 K1A Nd1 37.51(5)
C67 O1 C70 108.3(9)
C67 O1 K1A 119.5(6)
C70 O1 K1A 125.8(7)
C74 O2 C71 104.8(11)
C74 O2 K1 132.9(12)
C71 O2 K1 119.9(10)
C50 O3 Nd1 159.1(3)
C50 O3 K1A 91.3(2)
Nd1 O3 K1A 93.68(9)
C17 O5 Nd1 159.0(2)
C17 O5 K1 90.0(2)
Nd1 O5 K1 94.56(11)
C34 O6 Nd1 159.9(3)
C34 O6 K1A 76.8(2)
Nd1 O6 K1A 92.05(9)
C1 O7 Nd1 164.5(3)
C1 O7 K1 85.1(2)
Nd1 O7 K1 91.92(11)
C43 N1 C44 123.4(4)
C43 N1 C42 114.4(4)
C44 N1 C42 121.3(4)
C43 N2 C41 113.8(4)
C43 N2 C40 124.4(4)
C41 N2 C40 121.8(4)
C10 N3 C7 123.7(3)
C10 N3 C8 114.3(4)
C7 N3 C8 122.0(4)
C10 N4 C11 124.1(3)
C10 N4 C9 114.0(4)
C11 N4 C9 121.7(3)
O7 C1 C6 119.0(4)
O7 C1 C2 122.4(4)
C6 C1 C2 118.6(4)
C3 C2 C1 117.7(4)
C3 C2 C18 120.9(4)
C1 C2 C18 121.5(4)
C4 C3 C2 124.2(4)
C3 C4 C5 117.2(4)
C3 C4 C22 121.0(4)
C5 C4 C22 121.7(4)
C4 C5 C6 121.6(4)
C5 C6 C1 120.6(4)
C5 C6 C7 120.4(4)
C1 C6 C7 118.7(4)
N3 C7 C6 115.2(4)
N3 C8 C9 102.4(4)
N4 C9 C8 101.8(3)
N3 C10 N4 107.2(4)
N4 C11 C12 115.3(3)
C13 C12 C17 120.4(4)
C13 C12 C11 119.0(3)
C17 C12 C11 120.4(4)
C14 C13 C12 122.4(4)
C13 C14 C15 116.5(4)
C13 C14 C26 122.7(4)
C15 C14 C26 120.8(4)
C14 C15 C16 123.8(4)
C15 C16 C17 118.9(3)
C15 C16 C33 120.2(4)
C17 C16 C33 120.6(3)
O5 C17 C12 118.6(3)
O5 C17 C16 123.4(3)
C12 C17 C16 118.1(3)
C20 C18 C19 107.6(4)
C20 C18 C2 109.8(4)
C19 C18 C2 112.4(4)
C20 C18 C21 109.3(4)
C19 C18 C21 107.3(4)
C2 C18 C21 110.4(4)
C24 C22 C23 109.3(5)
C24 C22 C25 108.5(5)
C23 C22 C25 108.0(5)
C24 C22 C4 111.4(4)
C23 C22 C4 111.7(5)
C25 C22 C4 107.8(5)
C28 C26 C27 109.2(4)
C28 C26 C29 107.2(4)
C27 C26 C29 109.5(4)
C28 C26 C14 110.9(4)
C27 C26 C14 108.6(4)
C29 C26 C14 111.3(4)
C31 C33 C32 108.0(4)
C31 C33 C30 109.8(4)
C32 C33 C30 107.2(4)
C31 C33 C16 108.5(3)
C32 C33 C16 112.5(3)
C30 C33 C16 110.8(3)
O6 C34 C39 119.0(3)
O6 C34 C35 122.9(4)
C39 C34 C35 118.0(4)
C36 C35 C34 118.1(4)
C36 C35 C51 120.9(4)
C34 C35 C51 121.0(4)
C37 C36 C35 124.4(4)
C38 C37 C36 116.0(4)
C38 C37 C55 121.1(4)
C36 C37 C55 122.9(4)
C37 C38 C39 122.1(4)
C38 C39 C34 120.7(4)
C38 C39 C40 120.2(4)
C34 C39 C40 119.2(4)
N2 C40 C39 113.4(3)
N2 C41 C42 102.6(4)
N1 C42 C41 101.7(4)
N1 C43 N2 107.1(4)
N1 C44 C45 114.8(3)
C46 C45 C50 121.1(4)
C46 C45 C44 118.8(4)
C50 C45 C44 120.0(4)
C47 C46 C45 121.6(5)
C46 C47 C48 117.1(4)
C46 C47 C59 121.7(5)
C48 C47 C59 121.3(5)
C47 C48 C49 124.5(4)
C48 C49 C50 117.3(4)
C48 C49 C63 121.1(4)
C50 C49 C63 121.5(3)
O3 C50 C45 118.9(4)
O3 C50 C49 122.9(4)
C45 C50 C49 118.3(4)
C52 C51 C35 109.6(3)
C52 C51 C53 109.4(4)
C35 C51 C53 110.7(4)
C52 C51 C54 107.4(4)
C35 C51 C54 112.5(4)
C53 C51 C54 107.2(4)
C57 C55 C56 109.1(5)
C57 C55 C58 107.8(4)
C56 C55 C58 108.3(4)
C57 C55 C37 110.7(4)
C56 C55 C37 108.7(4)
C58 C55 C37 112.1(4)
C62 C59 C60A 128.6(8)
C62 C59 C62A 41.4(8)
C60A C59 C62A 114.7(10)
C62 C59 C61 113.4(10)
C60A C59 C61 49.4(8)
C62A C59 C61 139.8(7)
C62 C59 C47 116.2(8)
C60A C59 C47 115.1(7)
C62A C59 C47 111.2(7)
C61 C59 C47 108.6(6)
C62 C59 C60 106.6(9)
C60A C59 C60 52.7(8)
C62A C59 C60 70.2(9)
C61 C59 C60 101.6(10)
C47 C59 C60 109.4(6)
C62 C59 C61A 63.9(9)
C60A C59 C61A 101.7(10)
C62A C59 C61A 104.6(10)
C61 C59 C61A 56.6(8)
C47 C59 C61A 108.3(6)
C60 C59 C61A 141.1(7)
C49 C63 C66 110.5(4)
C49 C63 C65 110.4(4)
C66 C63 C65 108.9(4)
C49 C63 C64 112.4(4)
C66 C63 C64 107.1(4)
C65 C63 C64 107.5(4)
O1 C67 C68 114.3(10)
C69 C68 C67 99.9(10)
C70 C69 C68 108.7(10)
O1 C70 C69 107.2(10)
C72 C71 O2 109.9(15)
C71 C72 C73 104.9(16)
C72 C73 C74 99.9(13)
O2 C74 C73 110.4(17)

loop_
_geom_bond_atom_site_label_1
_geom_bond_atom_site_label_2
_geom_bond_distance
Nd1 O7 2.266(3)
Nd1 O5 2.271(3)
Nd1 O6 2.281(3)
Nd1 O3 2.316(3)
Nd1 K1A 3.7438(16)
Nd1 K1 3.771(2)
K1 O2 2.631(12)
K1 O5 2.836(4)
K1 O7 2.939(4)
K1A O1 2.584(8)
K1A O3 2.797(3)
K1A O6 2.888(3)
O1 C67 1.271(12)
O1 C70 1.416(13)
O2 C74 1.376(19)
O2 C71 1.48(2)
O3 C50 1.339(5)
O5 C17 1.339(5)
O6 C34 1.336(5)
O7 C1 1.329(5)
N1 C43 1.332(5)
N1 C44 1.458(5)
N1 C42 1.468(6)
N2 C43 1.341(5)
N2 C41 1.464(6)
N2 C40 1.466(6)
N3 C10 1.336(5)
N3 C7 1.459(5)
N3 C8 1.464(5)
N4 C10 1.336(5)
N4 C11 1.452(5)
N4 C9 1.477(6)
C1 C6 1.411(6)
C1 C2 1.422(6)
C2 C3 1.398(6)
C2 C18 1.534(6)
C3 C4 1.381(7)
C4 C5 1.386(6)
C4 C22 1.541(6)
C5 C6 1.391(6)
C6 C7 1.509(6)
C8 C9 1.531(7)
C11 C12 1.497(6)
C12 C13 1.403(6)
C12 C17 1.415(5)
C13 C14 1.381(6)
C14 C15 1.396(5)
C14 C26 1.540(6)
C15 C16 1.398(5)
C16 C17 1.416(5)
C16 C33 1.555(5)
C18 C20 1.527(6)
C18 C19 1.533(6)
C18 C21 1.534(7)
C22 C24 1.530(8)
C22 C23 1.534(8)
C22 C25 1.537(8)
C26 C28 1.533(7)
C26 C27 1.534(7)
C26 C29 1.536(6)
C30 C33 1.529(6)
C31 C33 1.519(6)
C32 C33 1.528(6)
C34 C39 1.414(6)
C34 C35 1.416(5)
C35 C36 1.398(6)
C35 C51 1.532(6)
C36 C37 1.394(6)
C37 C38 1.391(6)
C37 C55 1.539(6)
C38 C39 1.395(6)
C39 C40 1.512(6)
C41 C42 1.527(7)
C44 C45 1.510(6)
C45 C46 1.395(6)
C45 C50 1.410(6)
C46 C47 1.373(7)
C47 C48 1.386(7)
C47 C59 1.535(6)
C48 C49 1.401(6)
C49 C50 1.424(6)
C49 C63 1.532(6)
C51 C52 1.531(6)
C51 C53 1.537(7)
C51 C54 1.543(6)
C55 C57 1.525(7)
C55 C56 1.526(7)
C55 C58 1.535(7)
C59 C62 1.421(17)
C59 C60A 1.479(17)
C59 C62A 1.524(17)
C59 C61 1.535(16)
C59 C60 1.556(16)
C59 C61A 1.556(16)
C63 C66 1.537(6)
C63 C65 1.539(6)
C63 C64 1.546(6)
C67 C68 1.482(15)
C68 C69 1.447(15)
C69 C70 1.418(15)
C71 C72 1.41(2)
C72 C73 1.50(2)
C73 C74 1.58(3)
